data_7015598
loop_
_publ_author_name
'Wu, Guiling'
'Mei, Fusheng'
'Gao, Qian'
'Han, Fang'
'Lan, Shemin'
'Zhang, Jianming'
'Li, Dongfeng'

_publ_section_title
;
 Syntheses, structures and properties of a series of non-heme
 alkoxide-Fe(III) complexes of a benzimidazolyl-rich ligand as models
 for lipoxygenase.
;
_journal_issue 24
_journal_name_full 'Dalton transactions (Cambridge, England : 2003)'
_journal_page_first 6433
_journal_page_last 6439
_journal_paper_doi 10.1039/c0dt01760d
_journal_volume 40
_journal_year 2011
_chemical_formula_sum 'C41 H48 Cl3 Fe N10 O13'
_chemical_formula_weight 1051.09
_chemical_name_systematic
;
?
;
_space_group_IT_number 2
_symmetry_cell_setting triclinic
_symmetry_space_group_name_Hall '-P 1'
_symmetry_space_group_name_H-M 'P -1'
_atom_sites_solution_hydrogens geom
_atom_sites_solution_primary direct
_atom_sites_solution_secondary difmap
_audit_creation_method SHELXL-97
_cell_angle_alpha 95.8751(19)
_cell_angle_beta 102.746(3)
_cell_angle_gamma 114.876(4)
_cell_formula_units_Z 2
_cell_length_a 12.203(4)
_cell_length_b 13.723(5)
_cell_length_c 19.511(6)
_cell_measurement_reflns_used 8482
_cell_measurement_temperature 173(2)
_cell_measurement_theta_max 27.4626
_cell_measurement_theta_min 1.6770
_cell_volume 2820.0(16)
_computing_cell_refinement 'CrystalClear (Rigaku Inc., 2007)'
_computing_data_collection 'CrystalClear (Rigaku Inc., 2007)'
_computing_data_reduction 'CrystalClear (Rigaku Inc., 2007)'
_computing_molecular_graphics 'Bruker SHELXTL'
_computing_publication_material 'Bruker SHELXTL'
_computing_structure_refinement 'SHELXL-97 (Sheldrick, 1997)'
_computing_structure_solution 'SHELXS-97 (Sheldrick, 1990)'
_diffrn_ambient_temperature 173(2)
_diffrn_detector_area_resol_mean 28.5714
_diffrn_measured_fraction_theta_full 0.996
_diffrn_measured_fraction_theta_max 0.996
_diffrn_measurement_device_type 'CCD area detector'
_diffrn_measurement_method dtprofit.ref
_diffrn_radiation_monochromator graphite
_diffrn_radiation_source 'fine-focus sealed tube'
_diffrn_radiation_type MoK\a
_diffrn_radiation_wavelength 0.71073
_diffrn_reflns_av_R_equivalents 0.0354
_diffrn_reflns_av_sigmaI/netI 0.0380
_diffrn_reflns_limit_h_max 14
_diffrn_reflns_limit_h_min -14
_diffrn_reflns_limit_k_max 16
_diffrn_reflns_limit_k_min -16
_diffrn_reflns_limit_l_max 23
_diffrn_reflns_limit_l_min -23
_diffrn_reflns_number 28719
_diffrn_reflns_theta_full 25.00
_diffrn_reflns_theta_max 25.00
_diffrn_reflns_theta_min 2.48
_exptl_absorpt_coefficient_mu 0.471
_exptl_absorpt_correction_T_max 0.9034
_exptl_absorpt_correction_T_min 0.8638
_exptl_absorpt_correction_type multi-scan
_exptl_absorpt_process_details 'CrystalClear (Rigaku Inc., 2007)'
_exptl_crystal_colour yellow
_exptl_crystal_density_diffrn 1.238
_exptl_crystal_density_method 'not measured'
_exptl_crystal_description block
_exptl_crystal_F_000 1090
_exptl_crystal_size_max 0.32
_exptl_crystal_size_mid 0.27
_exptl_crystal_size_min 0.22
_platon_squeeze_details
;
The unit cell contains 2 n-PrOH and 4 acetonitrile molecules which have been treated
as a diffuse contribution to the overall scattering without specific atom positions
by SQUEEZE/PLATON.
;
_refine_diff_density_max 0.602
_refine_diff_density_min -0.325
_refine_diff_density_rms 0.073
_refine_ls_extinction_method none
_refine_ls_goodness_of_fit_ref 1.071
_refine_ls_hydrogen_treatment constr
_refine_ls_matrix_type full
_refine_ls_number_parameters 757
_refine_ls_number_reflns 9901
_refine_ls_number_restraints 0
_refine_ls_restrained_S_all 1.071
_refine_ls_R_factor_all 0.0712
_refine_ls_R_factor_gt 0.0643
_refine_ls_shift/su_max 0.000
_refine_ls_shift/su_mean 0.000
_refine_ls_structure_factor_coef Fsqd
_refine_ls_weighting_details 'calc w=1/[\s^2^(Fo^2^)+(0.0969P)^2^+2.5266P] where P=(Fo^2^+2Fc^2^)/3'
_refine_ls_weighting_scheme calc
_refine_ls_wR_factor_gt 0.1769
_refine_ls_wR_factor_ref 0.1835
_reflns_number_gt 8700
_reflns_number_total 9901
_reflns_threshold_expression >2sigma(I)
_cod_data_source_file c0dt01760d.txt
_cod_data_source_block Fe(OPr)(Hmedtb).(ClO4)3.2MeCN.n-PrOH
_cod_depositor_comments
;
The following automatic conversions were performed:
'_symmetry_cell_setting' value 'Triclinic' changed to 'triclinic'
according to '/home/saulius/struct/CIF-dictionaries/cif_core.dic'
dictionary named 'cif_core.dic' version 2.4.1 from 2010-06-29.

Automatic conversion script
Id: cif_fix_enum 1555 2011-01-17 13:19:09Z saulius 
;
_cod_original_cell_volume 2820.1(16)
_cod_original_sg_symbol_H-M P-1
_cod_database_code 7015598

loop_
_symmetry_equiv_pos_as_xyz
'x, y, z'
'-x, -y, -z'

loop_
_atom_site_label
_atom_site_type_symbol
_atom_site_fract_x
_atom_site_fract_y
_atom_site_fract_z
_atom_site_U_iso_or_equiv
_atom_site_adp_type
_atom_site_occupancy
_atom_site_symmetry_multiplicity
_atom_site_calc_flag
_atom_site_refinement_flags
_atom_site_disorder_assembly
_atom_site_disorder_group
Fe1 Fe 0.36360(4) 0.90760(4) 0.20037(2) 0.03659(16) Uani 1 1 d . . .
O1 O 0.4453(2) 0.89195(19) 0.13671(13) 0.0488(6) Uani 1 1 d . . .
N1 N 0.2696(3) 0.9494(2) 0.28230(14) 0.0385(6) Uani 1 1 d . . .
N2 N 0.4862(3) 0.9012(2) 0.30562(14) 0.0384(6) Uani 1 1 d . . .
N3 N 0.7354(3) 0.9314(2) 0.42092(15) 0.0429(6) Uani 1 1 d . . .
H3 H 0.6974 0.8590 0.4090 0.052 Uiso 1 1 calc R . .
N4 N 0.7885(3) 1.1029(2) 0.41447(16) 0.0445(7) Uani 1 1 d . . .
N5 N 0.4592(3) 1.0783(2) 0.23019(15) 0.0390(6) Uani 1 1 d . . .
N6 N 0.4564(3) 1.2364(2) 0.26421(17) 0.0500(7) Uani 1 1 d . . .
N7 N 0.1981(3) 0.9022(2) 0.13815(14) 0.0402(6) Uani 1 1 d . . .
N8 N -0.0006(3) 0.8713(2) 0.12321(15) 0.0447(7) Uani 1 1 d . . .
N9 N 0.2700(3) 0.7406(2) 0.20638(15) 0.0417(6) Uani 1 1 d . . .
N10 N 0.2752(3) 0.5974(2) 0.24796(17) 0.0473(7) Uani 1 1 d . . .
C1 C 0.1313(3) 0.8835(3) 0.24803(18) 0.0429(7) Uani 1 1 d . . .
H1A H 0.0850 0.9155 0.2703 0.052 Uiso 1 1 calc R . .
H1B H 0.1028 0.8067 0.2540 0.052 Uiso 1 1 calc R . .
C2 C 0.3172(3) 0.9180(3) 0.34879(18) 0.0425(7) Uani 1 1 d . . .
H2A H 0.2734 0.8370 0.3425 0.051 Uiso 1 1 calc R . .
H2B H 0.2996 0.9515 0.3898 0.051 Uiso 1 1 calc R . .
C3 C 0.4582(3) 0.9574(3) 0.36455(17) 0.0411(7) Uani 1 1 d . . .
H3A H 0.5014 1.0380 0.3689 0.049 Uiso 1 1 calc R . .
H3B H 0.4910 0.9415 0.4109 0.049 Uiso 1 1 calc R . .
C4 C 0.6209(3) 0.9625(3) 0.30668(18) 0.0416(7) Uani 1 1 d . . .
H4A H 0.6320 1.0286 0.2870 0.050 Uiso 1 1 calc R . .
H4B H 0.6399 0.9152 0.2743 0.050 Uiso 1 1 calc R . .
C5 C 0.7150(3) 0.9981(3) 0.38011(19) 0.0413(7) Uani 1 1 d . . .
C6 C 0.8271(3) 0.9960(3) 0.4854(2) 0.0455(8) Uani 1 1 d . . .
C7 C 0.8837(4) 0.9680(4) 0.5453(2) 0.0528(9) Uani 1 1 d . . .
H7 H 0.8605 0.8935 0.5482 0.063 Uiso 1 1 calc R . .
C8 C 0.9742(4) 1.0536(4) 0.5993(2) 0.0576(10) Uani 1 1 d . . .
H8 H 1.0159 1.0381 0.6406 0.069 Uiso 1 1 calc R . .
C9 C 1.0080(4) 1.1634(4) 0.5964(2) 0.0638(11) Uani 1 1 d . . .
H9 H 1.0709 1.2202 0.6358 0.077 Uiso 1 1 calc R . .
C10 C 0.9519(4) 1.1906(4) 0.5373(2) 0.0577(10) Uani 1 1 d . . .
H10 H 0.9743 1.2651 0.5347 0.069 Uiso 1 1 calc R . .
C11 C 0.8608(3) 1.1036(3) 0.48172(19) 0.0463(8) Uani 1 1 d . . .
C12 C 0.8007(4) 1.2016(3) 0.3878(2) 0.0591(10) Uani 1 1 d . . .
H12A H 0.7916 1.1878 0.3361 0.089 Uiso 1 1 calc R . .
H12B H 0.8839 1.2630 0.4133 0.089 Uiso 1 1 calc R . .
H12C H 0.7347 1.2201 0.3960 0.089 Uiso 1 1 calc R . .
C13 C 0.5525(3) 1.1608(3) 0.20909(19) 0.0428(8) Uani 1 1 d . . .
C14 C 0.6388(3) 1.1563(3) 0.1752(2) 0.0498(8) Uani 1 1 d . . .
H14 H 0.6401 1.0888 0.1602 0.060 Uiso 1 1 calc R . .
C15 C 0.7238(4) 1.2551(3) 0.1640(3) 0.0660(11) Uani 1 1 d . . .
H15 H 0.7855 1.2551 0.1417 0.079 Uiso 1 1 calc R . .
C16 C 0.7207(5) 1.3537(4) 0.1846(3) 0.0742(13) Uani 1 1 d . . .
H16 H 0.7792 1.4190 0.1751 0.089 Uiso 1 1 calc R . .
C17 C 0.6340(5) 1.3592(3) 0.2190(3) 0.0697(12) Uani 1 1 d . . .
H17 H 0.6321 1.4265 0.2336 0.084 Uiso 1 1 calc R . .
C18 C 0.5508(4) 1.2605(3) 0.2306(2) 0.0501(9) Uani 1 1 d . . .
C19 C 0.4204(5) 1.3160(3) 0.2969(3) 0.0685(12) Uani 1 1 d . . .
H19A H 0.3289 1.2808 0.2893 0.103 Uiso 1 1 calc R . .
H19B H 0.4442 1.3796 0.2743 0.103 Uiso 1 1 calc R . .
H19C H 0.4641 1.3406 0.3486 0.103 Uiso 1 1 calc R . .
C20 C 0.4065(3) 1.1285(3) 0.26307(17) 0.0392(7) Uani 1 1 d . . .
C21 C 0.3037(3) 1.0689(3) 0.29518(19) 0.0426(7) Uani 1 1 d . . .
H21A H 0.3320 1.1002 0.3476 0.051 Uiso 1 1 calc R . .
H21B H 0.2285 1.0785 0.2734 0.051 Uiso 1 1 calc R . .
C22 C 0.1077(3) 0.8865(3) 0.16981(18) 0.0413(7) Uani 1 1 d . . .
C23 C -0.1183(4) 0.8545(4) 0.1391(2) 0.0610(10) Uani 1 1 d . . .
H23A H -0.1071 0.8577 0.1907 0.091 Uiso 1 1 calc R . .
H23B H -0.1862 0.7822 0.1116 0.091 Uiso 1 1 calc R . .
H23C H -0.1404 0.9122 0.1256 0.091 Uiso 1 1 calc R . .
C24 C 0.0191(3) 0.8740(3) 0.05603(18) 0.0449(8) Uani 1 1 d . . .
C25 C -0.0608(4) 0.8598(3) -0.0111(2) 0.0559(9) Uani 1 1 d . . .
H25 H -0.1460 0.8460 -0.0176 0.067 Uiso 1 1 calc R . .
C26 C -0.0099(4) 0.8669(3) -0.0677(2) 0.0609(10) Uani 1 1 d . . .
H26 H -0.0619 0.8565 -0.1146 0.073 Uiso 1 1 calc R . .
C27 C 0.1153(4) 0.8888(3) -0.0587(2) 0.0562(10) Uani 1 1 d . . .
H27 H 0.1462 0.8934 -0.0995 0.067 Uiso 1 1 calc R . .
C28 C 0.1961(4) 0.9042(3) 0.00834(19) 0.0480(8) Uani 1 1 d . . .
H28 H 0.2818 0.9198 0.0146 0.058 Uiso 1 1 calc R . .
C29 C 0.1448(3) 0.8955(3) 0.06605(17) 0.0415(7) Uani 1 1 d . . .
C30 C 0.1646(3) 0.6446(3) 0.16332(19) 0.0455(8) Uani 1 1 d . . .
C31 C 0.0643(4) 0.6279(3) 0.1047(2) 0.0526(9) Uani 1 1 d . . .
H31 H 0.0592 0.6880 0.0866 0.063 Uiso 1 1 calc R . .
C32 C -0.0273(4) 0.5205(3) 0.0741(2) 0.0651(11) Uani 1 1 d . . .
H32 H -0.0968 0.5070 0.0343 0.078 Uiso 1 1 calc R . .
C33 C -0.0202(4) 0.4314(3) 0.1001(3) 0.0692(12) Uani 1 1 d . . .
H33 H -0.0846 0.3589 0.0772 0.083 Uiso 1 1 calc R . .
C34 C 0.0766(4) 0.4457(3) 0.1575(2) 0.0590(10) Uani 1 1 d . . .
H34 H 0.0816 0.3851 0.1750 0.071 Uiso 1 1 calc R . .
C35 C 0.1677(4) 0.5538(3) 0.1890(2) 0.0482(8) Uani 1 1 d . . .
C36 C 0.3175(4) 0.5338(3) 0.2940(2) 0.0632(11) Uani 1 1 d . . .
H36A H 0.3871 0.5264 0.2810 0.095 Uiso 1 1 calc R . .
H36B H 0.2471 0.4605 0.2870 0.095 Uiso 1 1 calc R . .
H36C H 0.3462 0.5722 0.3446 0.095 Uiso 1 1 calc R . .
C37 C 0.3321(3) 0.7079(3) 0.25563(18) 0.0419(7) Uani 1 1 d . . .
C38 C 0.4533(3) 0.7847(3) 0.31005(19) 0.0445(8) Uani 1 1 d . . .
H38A H 0.5212 0.7675 0.3019 0.053 Uiso 1 1 calc R . .
H38B H 0.4467 0.7750 0.3588 0.053 Uiso 1 1 calc R . .
C39 C 0.4559(6) 0.8143(4) 0.0905(3) 0.0905(17) Uani 1 1 d . . .
H39A H 0.3709 0.7623 0.0582 0.109 Uiso 1 1 calc R . .
H39B H 0.4882 0.7716 0.1195 0.109 Uiso 1 1 calc R . .
C40 C 0.5408(7) 0.8627(6) 0.0459(4) 0.118(2) Uani 1 1 d . . .
H40A H 0.5075 0.9048 0.0169 0.141 Uiso 1 1 calc R . .
H40B H 0.6249 0.9159 0.0786 0.141 Uiso 1 1 calc R . .
C41 C 0.5576(7) 0.7862(7) -0.0028(4) 0.127(3) Uani 1 1 d . . .
H41A H 0.5898 0.7432 0.0248 0.190 Uiso 1 1 calc R . .
H41B H 0.6179 0.8274 -0.0276 0.190 Uiso 1 1 calc R . .
H41C H 0.4763 0.7365 -0.0383 0.190 Uiso 1 1 calc R . .
Cl1 Cl 0.6717(16) 0.6692(11) 0.2327(8) 0.091(4) Uani 0.478(11) 1 d P A 1
O2 O 0.6143(11) 0.6561(11) 0.1586(7) 0.123(5) Uani 0.478(11) 1 d P A 1
O3 O 0.5792(12) 0.5910(9) 0.2561(8) 0.106(5) Uani 0.478(11) 1 d P A 1
O4 O 0.7764(8) 0.6496(6) 0.2355(5) 0.090(3) Uani 0.478(11) 1 d P A 1
O5 O 0.717(4) 0.784(3) 0.252(2) 0.078(7) Uani 0.478(11) 1 d P A 1
Cl1' Cl 0.6527(11) 0.6638(7) 0.2233(5) 0.0597(16) Uani 0.522(11) 1 d P A 2
O2' O 0.6766(10) 0.6196(7) 0.1632(6) 0.101(4) Uani 0.522(11) 1 d P A 2
O3' O 0.5202(8) 0.6385(7) 0.1982(5) 0.103(3) Uani 0.522(11) 1 d P A 2
O4' O 0.6558(13) 0.6067(8) 0.2818(5) 0.094(3) Uani 0.522(11) 1 d P A 2
O5' O 0.721(3) 0.772(2) 0.269(2) 0.079(6) Uani 0.522(11) 1 d P A 2
Cl2 Cl 0.000(3) 0.8451(15) 0.7245(9) 0.0495(17) Uani 0.72(6) 1 d P B 1
O6 O -0.051(2) 0.9080(19) 0.7559(13) 0.077(4) Uani 0.72(6) 1 d P B 1
O7 O -0.037(3) 0.8228(15) 0.6487(4) 0.094(5) Uani 0.72(6) 1 d P B 1
O8 O -0.022(2) 0.7464(12) 0.7459(12) 0.096(4) Uani 0.72(6) 1 d P B 1
O9 O 0.1337(10) 0.9182(13) 0.7476(14) 0.098(4) Uani 0.72(6) 1 d P B 1
Cl2' Cl -0.015(7) 0.839(4) 0.721(3) 0.065(12) Uani 0.28(6) 1 d P B 2
O6' O -0.069(5) 0.878(5) 0.766(3) 0.068(8) Uani 0.28(6) 1 d P B 2
O7' O -0.106(6) 0.801(2) 0.6542(13) 0.088(11) Uani 0.28(6) 1 d P B 2
O8' O 0.029(5) 0.778(4) 0.7622(18) 0.075(9) Uani 0.28(6) 1 d P B 2
O9' O 0.099(5) 0.918(3) 0.714(3) 0.084(11) Uani 0.28(6) 1 d P B 2
Cl3 Cl 0.5805(9) 0.2326(9) 0.4911(6) 0.0529(10) Uani 0.81(5) 1 d P C 1
O10 O 0.6224(17) 0.3323(7) 0.5412(7) 0.106(6) Uani 0.81(5) 1 d P C 1
O11 O 0.580(3) 0.249(2) 0.4199(15) 0.065(3) Uani 0.81(5) 1 d P C 1
O12 O 0.459(3) 0.156(2) 0.4939(15) 0.067(4) Uani 0.81(5) 1 d P C 1
O13 O 0.6621(11) 0.1838(17) 0.5120(7) 0.080(4) Uani 0.81(5) 1 d P C 1
Cl3' Cl 0.561(6) 0.245(5) 0.494(3) 0.074(8) Uani 0.19(5) 1 d P C 2
O10' O 0.553(7) 0.340(3) 0.518(2) 0.093(14) Uani 0.19(5) 1 d P C 2
O11' O 0.557(11) 0.257(10) 0.423(7) 0.071(18) Uani 0.19(5) 1 d P C 2
O12' O 0.444(12) 0.153(9) 0.481(6) 0.062(19) Uani 0.19(5) 1 d P C 2
O13' O 0.673(3) 0.249(6) 0.536(2) 0.09(2) Uani 0.19(5) 1 d P C 2

loop_
_atom_site_aniso_label
_atom_site_aniso_U_11
_atom_site_aniso_U_22
_atom_site_aniso_U_33
_atom_site_aniso_U_23
_atom_site_aniso_U_13
_atom_site_aniso_U_12
Fe1 0.0472(3) 0.0327(3) 0.0402(3) 0.01174(19) 0.0199(2) 0.0233(2)
O1 0.0630(15) 0.0431(13) 0.0548(14) 0.0139(11) 0.0330(12) 0.0290(12)
N1 0.0458(15) 0.0401(14) 0.0387(14) 0.0119(11) 0.0186(12) 0.0241(12)
N2 0.0490(15) 0.0349(14) 0.0423(14) 0.0121(11) 0.0181(12) 0.0260(12)
N3 0.0466(16) 0.0437(15) 0.0498(16) 0.0162(13) 0.0207(13) 0.0264(13)
N4 0.0476(16) 0.0422(15) 0.0514(16) 0.0177(13) 0.0203(13) 0.0231(13)
N5 0.0487(15) 0.0342(14) 0.0438(15) 0.0105(11) 0.0186(12) 0.0250(12)
N6 0.074(2) 0.0390(15) 0.0576(18) 0.0176(13) 0.0310(16) 0.0374(15)
N7 0.0478(15) 0.0427(15) 0.0400(14) 0.0129(12) 0.0179(12) 0.0265(13)
N8 0.0443(16) 0.0461(16) 0.0459(16) 0.0108(13) 0.0175(13) 0.0202(13)
N9 0.0496(16) 0.0323(14) 0.0472(16) 0.0112(12) 0.0192(13) 0.0196(12)
N10 0.0654(19) 0.0334(14) 0.0592(18) 0.0202(13) 0.0336(16) 0.0274(14)
C1 0.0464(18) 0.0477(19) 0.0444(18) 0.0127(15) 0.0224(15) 0.0253(16)
C2 0.055(2) 0.0452(18) 0.0407(17) 0.0146(14) 0.0239(16) 0.0290(16)
C3 0.0521(19) 0.0391(17) 0.0388(17) 0.0092(14) 0.0160(15) 0.0254(15)
C4 0.0452(18) 0.0397(17) 0.0487(19) 0.0151(14) 0.0195(15) 0.0235(15)
C5 0.0436(18) 0.0447(18) 0.0501(19) 0.0181(15) 0.0229(15) 0.0271(15)
C6 0.0439(18) 0.056(2) 0.053(2) 0.0179(16) 0.0243(16) 0.0313(17)
C7 0.054(2) 0.073(3) 0.052(2) 0.0233(19) 0.0269(18) 0.042(2)
C8 0.053(2) 0.085(3) 0.055(2) 0.021(2) 0.0248(19) 0.044(2)
C9 0.051(2) 0.088(3) 0.052(2) 0.009(2) 0.0176(18) 0.031(2)
C10 0.052(2) 0.059(2) 0.061(2) 0.0115(19) 0.0187(19) 0.0235(19)
C11 0.0404(18) 0.058(2) 0.0458(19) 0.0123(16) 0.0212(15) 0.0226(16)
C12 0.071(3) 0.045(2) 0.066(2) 0.0176(18) 0.032(2) 0.0232(19)
C13 0.055(2) 0.0346(16) 0.0485(19) 0.0167(14) 0.0209(16) 0.0242(15)
C14 0.055(2) 0.0402(18) 0.065(2) 0.0212(16) 0.0287(18) 0.0247(16)
C15 0.072(3) 0.053(2) 0.091(3) 0.029(2) 0.044(2) 0.031(2)
C16 0.087(3) 0.050(2) 0.098(4) 0.036(2) 0.051(3) 0.027(2)
C17 0.100(3) 0.037(2) 0.089(3) 0.027(2) 0.045(3) 0.035(2)
C18 0.069(2) 0.0388(18) 0.058(2) 0.0211(16) 0.0280(19) 0.0321(17)
C19 0.107(3) 0.048(2) 0.087(3) 0.024(2) 0.052(3) 0.055(2)
C20 0.0541(19) 0.0385(17) 0.0393(17) 0.0131(13) 0.0189(15) 0.0305(15)
C21 0.054(2) 0.0410(17) 0.0467(18) 0.0120(14) 0.0209(16) 0.0313(16)
C22 0.0491(19) 0.0384(17) 0.0433(18) 0.0110(14) 0.0183(15) 0.0234(15)
C23 0.045(2) 0.079(3) 0.061(2) 0.018(2) 0.0201(18) 0.027(2)
C24 0.055(2) 0.0385(17) 0.0440(18) 0.0122(14) 0.0164(16) 0.0227(16)
C25 0.053(2) 0.059(2) 0.050(2) 0.0080(17) 0.0061(17) 0.0255(18)
C26 0.076(3) 0.060(2) 0.044(2) 0.0127(17) 0.0092(19) 0.032(2)
C27 0.082(3) 0.052(2) 0.045(2) 0.0159(17) 0.025(2) 0.036(2)
C28 0.060(2) 0.0433(19) 0.048(2) 0.0145(15) 0.0207(17) 0.0265(17)
C29 0.054(2) 0.0369(16) 0.0388(17) 0.0076(13) 0.0146(15) 0.0254(15)
C30 0.056(2) 0.0357(17) 0.052(2) 0.0135(15) 0.0292(17) 0.0192(15)
C31 0.060(2) 0.0432(19) 0.051(2) 0.0114(16) 0.0185(18) 0.0194(17)
C32 0.066(3) 0.052(2) 0.062(2) 0.0137(19) 0.020(2) 0.0121(19)
C33 0.072(3) 0.040(2) 0.076(3) 0.0124(19) 0.029(2) 0.0035(19)
C34 0.070(3) 0.0374(19) 0.072(3) 0.0217(18) 0.037(2) 0.0174(18)
C35 0.057(2) 0.0402(18) 0.051(2) 0.0132(15) 0.0266(18) 0.0194(16)
C36 0.085(3) 0.044(2) 0.077(3) 0.0302(19) 0.028(2) 0.038(2)
C37 0.057(2) 0.0357(16) 0.0465(18) 0.0148(14) 0.0250(16) 0.0269(15)
C38 0.059(2) 0.0377(17) 0.0496(19) 0.0163(15) 0.0210(17) 0.0300(16)
C39 0.129(5) 0.075(3) 0.101(4) 0.017(3) 0.070(4) 0.061(3)
C40 0.144(6) 0.122(5) 0.136(6) 0.022(4) 0.078(5) 0.089(5)
C41 0.128(6) 0.185(8) 0.097(5) 0.000(5) 0.043(4) 0.100(6)
Cl1 0.102(5) 0.058(4) 0.108(7) 0.020(3) 0.024(3) 0.034(3)
O2 0.107(9) 0.122(9) 0.094(8) 0.023(7) -0.005(7) 0.027(7)
O3 0.115(9) 0.073(6) 0.117(11) 0.012(7) 0.073(9) 0.015(7)
O4 0.096(6) 0.072(5) 0.120(7) 0.015(4) 0.027(5) 0.059(4)
O5 0.087(9) 0.045(7) 0.125(19) 0.028(8) 0.053(12) 0.038(6)
Cl1' 0.094(4) 0.042(2) 0.065(2) 0.0153(17) 0.046(3) 0.038(2)
O2' 0.117(8) 0.076(5) 0.119(8) 0.001(5) 0.072(7) 0.038(5)
O3' 0.082(6) 0.102(6) 0.109(6) 0.001(5) 0.026(5) 0.033(4)
O4' 0.141(10) 0.052(5) 0.082(6) 0.013(4) 0.024(6) 0.044(6)
O5' 0.082(7) 0.041(9) 0.106(12) 0.013(8) 0.022(7) 0.023(6)
Cl2 0.065(3) 0.059(3) 0.046(3) 0.0224(16) 0.0225(19) 0.042(2)
O6 0.085(7) 0.088(9) 0.091(9) 0.018(5) 0.032(5) 0.066(8)
O7 0.117(12) 0.122(7) 0.050(3) 0.023(3) 0.011(4) 0.068(8)
O8 0.126(10) 0.060(5) 0.102(8) 0.037(5) 0.030(8) 0.038(6)
O9 0.059(4) 0.117(6) 0.097(9) -0.006(6) 0.021(5) 0.029(3)
Cl2' 0.08(2) 0.076(13) 0.059(10) 0.029(8) 0.025(9) 0.049(12)
O6' 0.073(13) 0.09(2) 0.070(11) 0.033(12) 0.034(9) 0.051(15)
O7' 0.10(2) 0.092(11) 0.055(8) 0.018(7) 0.010(11) 0.038(13)
O8' 0.10(2) 0.078(19) 0.074(12) 0.022(12) 0.015(12) 0.067(16)
O9' 0.08(2) 0.089(13) 0.09(2) 0.033(14) 0.048(18) 0.036(14)
Cl3 0.062(2) 0.0573(16) 0.0459(13) 0.0113(10) 0.0251(13) 0.0290(11)
O10 0.120(9) 0.074(4) 0.085(6) -0.021(4) 0.043(6) 0.011(5)
O11 0.083(9) 0.075(4) 0.060(4) 0.033(3) 0.039(5) 0.046(5)
O12 0.060(6) 0.074(7) 0.070(12) 0.026(7) 0.026(8) 0.029(5)
O13 0.080(4) 0.121(10) 0.076(5) 0.053(6) 0.038(4) 0.065(6)
Cl3' 0.086(18) 0.070(15) 0.058(9) 0.020(9) 0.023(9) 0.025(9)
O10' 0.11(3) 0.067(15) 0.079(18) 0.000(11) 0.03(2) 0.022(16)
O11' 0.07(3) 0.07(3) 0.06(3) 0.02(2) 0.02(2) 0.03(2)
O12' 0.07(3) 0.07(2) 0.04(2) -0.003(18) 0.02(2) 0.030(17)
O13' 0.084(15) 0.09(4) 0.070(18) 0.03(2) 0.011(14) 0.020(16)

loop_
_atom_type_symbol
_atom_type_description
_atom_type_scat_dispersion_real
_atom_type_scat_dispersion_imag
_atom_type_scat_source
C C 0.0033 0.0016 'International Tables Vol C Tables 4.2.6.8 and 6.1.1.4'
H H 0.0000 0.0000 'International Tables Vol C Tables 4.2.6.8 and 6.1.1.4'
N N 0.0061 0.0033 'International Tables Vol C Tables 4.2.6.8 and 6.1.1.4'
O O 0.0106 0.0060 'International Tables Vol C Tables 4.2.6.8 and 6.1.1.4'
Cl Cl 0.1484 0.1585 'International Tables Vol C Tables 4.2.6.8 and 6.1.1.4'
Fe Fe 0.3463 0.8444 'International Tables Vol C Tables 4.2.6.8 and 6.1.1.4'

loop_
_geom_angle_atom_site_label_1
_geom_angle_atom_site_label_2
_geom_angle_atom_site_label_3
_geom_angle
_geom_angle_site_symmetry_1
_geom_angle_site_symmetry_3
_geom_angle_publ_flag
O1 Fe1 N5 96.69(11) . . ?
O1 Fe1 N7 104.86(11) . . ?
N5 Fe1 N7 94.56(11) . . ?
O1 Fe1 N9 98.46(11) . . ?
N5 Fe1 N9 161.10(11) . . ?
N7 Fe1 N9 92.41(11) . . ?
O1 Fe1 N2 102.21(11) . . ?
N5 Fe1 N2 88.85(10) . . ?
N7 Fe1 N2 152.10(10) . . ?
N9 Fe1 N2 76.96(10) . . ?
O1 Fe1 N1 173.33(10) . . ?
N5 Fe1 N1 76.76(10) . . ?
N7 Fe1 N1 74.72(10) . . ?
N9 Fe1 N1 88.21(10) . . ?
N2 Fe1 N1 79.17(10) . . ?
C39 O1 Fe1 143.4(3) . . ?
C2 N1 C1 113.6(3) . . ?
C2 N1 C21 111.9(3) . . ?
C1 N1 C21 109.5(3) . . ?
C2 N1 Fe1 105.72(18) . . ?
C1 N1 Fe1 105.71(19) . . ?
C21 N1 Fe1 110.17(19) . . ?
C4 N2 C38 110.7(2) . . ?
C4 N2 C3 111.4(3) . . ?
C38 N2 C3 111.1(3) . . ?
C4 N2 Fe1 107.54(19) . . ?
C38 N2 Fe1 110.5(2) . . ?
C3 N2 Fe1 105.31(18) . . ?
C5 N3 C6 108.4(3) . . ?
C5 N3 H3 125.8 . . ?
C6 N3 H3 125.8 . . ?
C5 N4 C11 107.5(3) . . ?
C5 N4 C12 127.9(3) . . ?
C11 N4 C12 124.5(3) . . ?
C20 N5 C13 105.7(3) . . ?
C20 N5 Fe1 117.1(2) . . ?
C13 N5 Fe1 134.9(2) . . ?
C20 N6 C18 107.4(3) . . ?
C20 N6 C19 126.5(3) . . ?
C18 N6 C19 126.1(3) . . ?
C22 N7 C29 106.1(3) . . ?
C22 N7 Fe1 116.4(2) . . ?
C29 N7 Fe1 136.8(2) . . ?
C22 N8 C24 107.2(3) . . ?
C22 N8 C23 127.4(3) . . ?
C24 N8 C23 125.5(3) . . ?
C37 N9 C30 105.9(3) . . ?
C37 N9 Fe1 116.4(2) . . ?
C30 N9 Fe1 136.6(2) . . ?
C37 N10 C35 107.7(3) . . ?
C37 N10 C36 126.6(3) . . ?
C35 N10 C36 125.7(3) . . ?
N1 C1 C22 106.7(3) . . ?
N1 C1 H1A 110.4 . . ?
C22 C1 H1A 110.4 . . ?
N1 C1 H1B 110.4 . . ?
C22 C1 H1B 110.4 . . ?
H1A C1 H1B 108.6 . . ?
N1 C2 C3 109.6(3) . . ?
N1 C2 H2A 109.7 . . ?
C3 C2 H2A 109.7 . . ?
N1 C2 H2B 109.7 . . ?
C3 C2 H2B 109.7 . . ?
H2A C2 H2B 108.2 . . ?
N2 C3 C2 110.6(3) . . ?
N2 C3 H3A 109.5 . . ?
C2 C3 H3A 109.5 . . ?
N2 C3 H3B 109.5 . . ?
C2 C3 H3B 109.5 . . ?
H3A C3 H3B 108.1 . . ?
N2 C4 C5 114.6(3) . . ?
N2 C4 H4A 108.6 . . ?
C5 C4 H4A 108.6 . . ?
N2 C4 H4B 108.6 . . ?
C5 C4 H4B 108.6 . . ?
H4A C4 H4B 107.6 . . ?
N4 C5 N3 110.1(3) . . ?
N4 C5 C4 123.8(3) . . ?
N3 C5 C4 126.0(3) . . ?
C11 C6 N3 106.8(3) . . ?
C11 C6 C7 121.6(4) . . ?
N3 C6 C7 131.6(4) . . ?
C8 C7 C6 116.1(4) . . ?
C8 C7 H7 122.0 . . ?
C6 C7 H7 122.0 . . ?
C7 C8 C9 122.7(4) . . ?
C7 C8 H8 118.7 . . ?
C9 C8 H8 118.7 . . ?
C10 C9 C8 121.1(4) . . ?
C10 C9 H9 119.5 . . ?
C8 C9 H9 119.5 . . ?
C9 C10 C11 116.4(4) . . ?
C9 C10 H10 121.8 . . ?
C11 C10 H10 121.8 . . ?
C6 C11 C10 122.1(4) . . ?
C6 C11 N4 107.1(3) . . ?
C10 C11 N4 130.8(4) . . ?
N4 C12 H12A 109.5 . . ?
N4 C12 H12B 109.5 . . ?
H12A C12 H12B 109.5 . . ?
N4 C12 H12C 109.5 . . ?
H12A C12 H12C 109.5 . . ?
H12B C12 H12C 109.5 . . ?
C14 C13 C18 121.0(3) . . ?
C14 C13 N5 130.8(3) . . ?
C18 C13 N5 108.1(3) . . ?
C13 C14 C15 116.9(3) . . ?
C13 C14 H14 121.5 . . ?
C15 C14 H14 121.5 . . ?
C16 C15 C14 121.8(4) . . ?
C16 C15 H15 119.1 . . ?
C14 C15 H15 119.1 . . ?
C15 C16 C17 121.7(4) . . ?
C15 C16 H16 119.2 . . ?
C17 C16 H16 119.2 . . ?
C18 C17 C16 115.9(4) . . ?
C18 C17 H17 122.0 . . ?
C16 C17 H17 122.0 . . ?
C17 C18 N6 131.3(3) . . ?
C17 C18 C13 122.6(4) . . ?
N6 C18 C13 106.1(3) . . ?
N6 C19 H19A 109.5 . . ?
N6 C19 H19B 109.5 . . ?
H19A C19 H19B 109.5 . . ?
N6 C19 H19C 109.5 . . ?
H19A C19 H19C 109.5 . . ?
H19B C19 H19C 109.5 . . ?
N5 C20 N6 112.7(3) . . ?
N5 C20 C21 122.5(3) . . ?
N6 C20 C21 124.8(3) . . ?
N1 C21 C20 110.2(3) . . ?
N1 C21 H21A 109.6 . . ?
C20 C21 H21A 109.6 . . ?
N1 C21 H21B 109.6 . . ?
C20 C21 H21B 109.6 . . ?
H21A C21 H21B 108.1 . . ?
N7 C22 N8 112.2(3) . . ?
N7 C22 C1 120.4(3) . . ?
N8 C22 C1 127.4(3) . . ?
N8 C23 H23A 109.5 . . ?
N8 C23 H23B 109.5 . . ?
H23A C23 H23B 109.5 . . ?
N8 C23 H23C 109.5 . . ?
H23A C23 H23C 109.5 . . ?
H23B C23 H23C 109.5 . . ?
N8 C24 C25 131.6(3) . . ?
N8 C24 C29 106.2(3) . . ?
C25 C24 C29 122.2(3) . . ?
C26 C25 C24 116.3(4) . . ?
C26 C25 H25 121.9 . . ?
C24 C25 H25 121.9 . . ?
C25 C26 C27 122.4(4) . . ?
C25 C26 H26 118.8 . . ?
C27 C26 H26 118.8 . . ?
C28 C27 C26 121.7(4) . . ?
C28 C27 H27 119.1 . . ?
C26 C27 H27 119.1 . . ?
C27 C28 C29 116.4(4) . . ?
C27 C28 H28 121.8 . . ?
C29 C28 H28 121.8 . . ?
N7 C29 C28 130.6(3) . . ?
N7 C29 C24 108.4(3) . . ?
C28 C29 C24 121.0(3) . . ?
C31 C30 C35 119.4(3) . . ?
C31 C30 N9 131.9(3) . . ?
C35 C30 N9 108.6(3) . . ?
C32 C31 C30 117.5(4) . . ?
C32 C31 H31 121.2 . . ?
C30 C31 H31 121.2 . . ?
C31 C32 C33 121.7(4) . . ?
C31 C32 H32 119.1 . . ?
C33 C32 H32 119.1 . . ?
C34 C33 C32 121.8(4) . . ?
C34 C33 H33 119.1 . . ?
C32 C33 H33 119.1 . . ?
C33 C34 C35 116.4(4) . . ?
C33 C34 H34 121.8 . . ?
C35 C34 H34 121.8 . . ?
N10 C35 C34 131.5(4) . . ?
N10 C35 C30 105.5(3) . . ?
C34 C35 C30 123.1(4) . . ?
N10 C36 H36A 109.5 . . ?
N10 C36 H36B 109.5 . . ?
H36A C36 H36B 109.5 . . ?
N10 C36 H36C 109.5 . . ?
H36A C36 H36C 109.5 . . ?
H36B C36 H36C 109.5 . . ?
N9 C37 N10 112.3(3) . . ?
N9 C37 C38 122.9(3) . . ?
N10 C37 C38 124.8(3) . . ?
C37 C38 N2 110.8(3) . . ?
C37 C38 H38A 109.5 . . ?
N2 C38 H38A 109.5 . . ?
C37 C38 H38B 109.5 . . ?
N2 C38 H38B 109.5 . . ?
H38A C38 H38B 108.1 . . ?
O1 C39 C40 113.8(5) . . ?
O1 C39 H39A 108.8 . . ?
C40 C39 H39A 108.8 . . ?
O1 C39 H39B 108.8 . . ?
C40 C39 H39B 108.8 . . ?
H39A C39 H39B 107.7 . . ?
C41 C40 C39 116.7(6) . . ?
C41 C40 H40A 108.1 . . ?
C39 C40 H40A 108.1 . . ?
C41 C40 H40B 108.1 . . ?
C39 C40 H40B 108.1 . . ?
H40A C40 H40B 107.3 . . ?
C40 C41 H41A 109.5 . . ?
C40 C41 H41B 109.5 . . ?
H41A C41 H41B 109.5 . . ?
C40 C41 H41C 109.5 . . ?
H41A C41 H41C 109.5 . . ?
H41B C41 H41C 109.5 . . ?
O3 Cl1 O4 113.4(12) . . ?
O3 Cl1 O5 125.2(16) . . ?
O4 Cl1 O5 107.5(18) . . ?
O3 Cl1 O2 105.2(15) . . ?
O4 Cl1 O2 105.5(11) . . ?
O5 Cl1 O2 97(2) . . ?
O2' Cl1' O5' 129.3(16) . . ?
O2' Cl1' O4' 114.1(8) . . ?
O5' Cl1' O4' 94.8(15) . . ?
O2' Cl1' O3' 104.6(10) . . ?
O5' Cl1' O3' 108.5(15) . . ?
O4' Cl1' O3' 102.6(8) . . ?
O8 Cl2 O7 108.2(13) . . ?
O8 Cl2 O6 115.6(16) . . ?
O7 Cl2 O6 113.5(16) . . ?
O8 Cl2 O9 109.8(16) . . ?
O7 Cl2 O9 106.2(13) . . ?
O6 Cl2 O9 103.0(16) . . ?
O8' Cl2' O6' 102(4) . . ?
O8' Cl2' O7' 128(5) . . ?
O6' Cl2' O7' 103(5) . . ?
O8' Cl2' O9' 101(5) . . ?
O6' Cl2' O9' 115(4) . . ?
O7' Cl2' O9' 108(3) . . ?
O10 Cl3 O12 108.8(11) . . ?
O10 Cl3 O11 112.4(15) . . ?
O12 Cl3 O11 112.2(19) . . ?
O10 Cl3 O13 109.9(8) . . ?
O12 Cl3 O13 105.9(16) . . ?
O11 Cl3 O13 107.5(10) . . ?
O10' Cl3' O12' 109(5) . . ?
O10' Cl3' O11' 97(5) . . ?
O12' Cl3' O11' 100(8) . . ?
O10' Cl3' O13' 109(4) . . ?
O12' Cl3' O13' 122(7) . . ?
O11' Cl3' O13' 117(5) . . ?

loop_
_geom_bond_atom_site_label_1
_geom_bond_atom_site_label_2
_geom_bond_distance
_geom_bond_site_symmetry_2
_geom_bond_publ_flag
Fe1 O1 1.804(2) . ?
Fe1 N5 2.076(3) . ?
Fe1 N7 2.081(3) . ?
Fe1 N9 2.117(3) . ?
Fe1 N2 2.293(3) . ?
Fe1 N1 2.318(3) . ?
O1 C39 1.392(5) . ?
N1 C2 1.483(4) . ?
N1 C1 1.486(4) . ?
N1 C21 1.490(4) . ?
N2 C4 1.492(4) . ?
N2 C38 1.493(4) . ?
N2 C3 1.499(4) . ?
N3 C5 1.337(4) . ?
N3 C6 1.391(5) . ?
N3 H3 0.8800 . ?
N4 C5 1.332(4) . ?
N4 C11 1.407(5) . ?
N4 C12 1.462(5) . ?
N5 C20 1.328(4) . ?
N5 C13 1.402(4) . ?
N6 C20 1.339(4) . ?
N6 C18 1.388(5) . ?
N6 C19 1.476(4) . ?
N7 C22 1.332(4) . ?
N7 C29 1.389(4) . ?
N8 C22 1.348(4) . ?
N8 C24 1.385(4) . ?
N8 C23 1.464(5) . ?
N9 C37 1.324(4) . ?
N9 C30 1.403(4) . ?
N10 C37 1.351(4) . ?
N10 C35 1.391(5) . ?
N10 C36 1.473(5) . ?
C1 C22 1.498(5) . ?
C1 H1A 0.9900 . ?
C1 H1B 0.9900 . ?
C2 C3 1.516(5) . ?
C2 H2A 0.9900 . ?
C2 H2B 0.9900 . ?
C3 H3A 0.9900 . ?
C3 H3B 0.9900 . ?
C4 C5 1.506(5) . ?
C4 H4A 0.9900 . ?
C4 H4B 0.9900 . ?
C6 C11 1.371(5) . ?
C6 C7 1.397(5) . ?
C7 C8 1.360(6) . ?
C7 H7 0.9500 . ?
C8 C9 1.395(6) . ?
C8 H8 0.9500 . ?
C9 C10 1.376(6) . ?
C9 H9 0.9500 . ?
C10 C11 1.387(5) . ?
C10 H10 0.9500 . ?
C12 H12A 0.9800 . ?
C12 H12B 0.9800 . ?
C12 H12C 0.9800 . ?
C13 C14 1.380(5) . ?
C13 C18 1.399(5) . ?
C14 C15 1.392(5) . ?
C14 H14 0.9500 . ?
C15 C16 1.390(6) . ?
C15 H15 0.9500 . ?
C16 C17 1.394(6) . ?
C16 H16 0.9500 . ?
C17 C18 1.388(5) . ?
C17 H17 0.9500 . ?
C19 H19A 0.9800 . ?
C19 H19B 0.9800 . ?
C19 H19C 0.9800 . ?
C20 C21 1.492(5) . ?
C21 H21A 0.9900 . ?
C21 H21B 0.9900 . ?
C23 H23A 0.9800 . ?
C23 H23B 0.9800 . ?
C23 H23C 0.9800 . ?
C24 C25 1.389(5) . ?
C24 C29 1.398(5) . ?
C25 C26 1.374(6) . ?
C25 H25 0.9500 . ?
C26 C27 1.393(6) . ?
C26 H26 0.9500 . ?
C27 C28 1.388(5) . ?
C27 H27 0.9500 . ?
C28 C29 1.397(5) . ?
C28 H28 0.9500 . ?
C30 C31 1.396(5) . ?
C30 C35 1.402(5) . ?
C31 C32 1.385(5) . ?
C31 H31 0.9500 . ?
C32 C33 1.400(6) . ?
C32 H32 0.9500 . ?
C33 C34 1.366(6) . ?
C33 H33 0.9500 . ?
C34 C35 1.393(5) . ?
C34 H34 0.9500 . ?
C36 H36A 0.9800 . ?
C36 H36B 0.9800 . ?
C36 H36C 0.9800 . ?
C37 C38 1.481(5) . ?
C38 H38A 0.9900 . ?
C38 H38B 0.9900 . ?
C39 C40 1.487(8) . ?
C39 H39A 0.9900 . ?
C39 H39B 0.9900 . ?
C40 C41 1.452(8) . ?
C40 H40A 0.9900 . ?
C40 H40B 0.9900 . ?
C41 H41A 0.9800 . ?
C41 H41B 0.9800 . ?
C41 H41C 0.9800 . ?
Cl1 O3 1.394(15) . ?
Cl1 O4 1.402(15) . ?
Cl1 O5 1.41(3) . ?
Cl1 O2 1.417(18) . ?
Cl1' O2' 1.407(11) . ?
Cl1' O5' 1.43(3) . ?
Cl1' O4' 1.452(14) . ?
Cl1' O3' 1.455(15) . ?
Cl2 O8 1.39(2) . ?
Cl2 O7 1.408(19) . ?
Cl2 O6 1.42(2) . ?
Cl2 O9 1.44(3) . ?
Cl2' O8' 1.39(6) . ?
Cl2' O6' 1.40(6) . ?
Cl2' O7' 1.40(7) . ?
Cl2' O9' 1.41(7) . ?
Cl3 O10 1.417(13) . ?
Cl3 O12 1.43(3) . ?
Cl3 O11 1.43(3) . ?
Cl3 O13 1.429(10) . ?
Cl3' O10' 1.39(6) . ?
Cl3' O12' 1.40(13) . ?
Cl3' O11' 1.40(13) . ?
Cl3' O13' 1.40(5) . ?

loop_
_platon_squeeze_void_nr
_platon_squeeze_void_average_x
_platon_squeeze_void_average_y
_platon_squeeze_void_average_z
_platon_squeeze_void_volume
_platon_squeeze_void_count_electrons
_platon_squeeze_void_content
1 0.003 0.500 0.500 397 172 2(CH3CH2CH2OH)
2 0.500 0.500 1.000 203 89 '4(CH3CN) '
